data_4131774
loop_
_publ_author_name
'Schwamm, Ryan J.'
'Lein, Matthias'
'Coles, Martyn P.'
'Fitchett, Christopher M.'

_publ_section_title
;
 Bismuth(III) Complex of the [S<sub>4</sub>]<sup>&#x2022;-</sup> Radical
 Anion: Dimer Formation via Pancake Bonds.
;
_journal_issue 46
_journal_name_full 'Journal of the American Chemical Society'
_journal_page_first 16490
_journal_page_last 16493
_journal_paper_doi 10.1021/jacs.7b10454
_journal_volume 139
_journal_year 2017
_chemical_formula_moiety 'C76 H78  N2 O Si2, C7 H8, C6 H14'
_chemical_formula_sum 'C89 H100 N2 O Si2'
_chemical_formula_weight 1269.88
_space_group_IT_number 2
_space_group_name_Hall '-P 1'
_space_group_name_H-M_alt 'P -1'
_symmetry_cell_setting triclinic
_symmetry_Int_Tables_number 2
_symmetry_space_group_name_Hall '-P 1'
_symmetry_space_group_name_H-M 'P -1'
_atom_sites_solution_hydrogens mixed
_audit_conform_dict_location ftp://ftp.iucr.org/pub/cif_core.dic
_audit_conform_dict_name cif_core.dic
_audit_conform_dict_version 2.4.3
_audit_creation_date 2017-05-01T12:38:45-00:00
_audit_creation_method 'WinGX routine CIF_UPDATE'
_cell_angle_alpha 108.7466(14)
_cell_angle_beta 92.0510(16)
_cell_angle_gamma 108.8554(17)
_cell_formula_units_Z 2
_cell_length_a 13.8994(3)
_cell_length_b 14.5300(2)
_cell_length_c 21.2083(3)
_cell_measurement_reflns_used 28388
_cell_measurement_temperature 120.01(10)
_cell_measurement_theta_max 71.773
_cell_measurement_theta_min 4.809
_cell_measurement_wavelength 1.54184
_cell_volume 3791.42(13)
_computing_cell_refinement
;
        CrysAlisPro, Agilent Technologies,
        Version 1.171.37.35h (release 09-02-2015 CrysAlis171 .NET)
        (compiled Feb  9 2015,16:26:32)
;
_computing_data_collection
;
        CrysAlisPro, Agilent Technologies,
        Version 1.171.37.35h (release 09-02-2015 CrysAlis171 .NET)
        (compiled Feb  9 2015,16:26:32)
;
_computing_data_reduction
;
        CrysAlisPro, Agilent Technologies,
        Version 1.171.37.35h (release 09-02-2015 CrysAlis171 .NET)
        (compiled Feb  9 2015,16:26:32)
;
_computing_molecular_graphics 'Ortep for Windows (Farrugia, 2012)'
_computing_publication_material 'WinGX publication routines (Farrugia, 2012)'
_computing_structure_refinement 'SHELXL-2014/6 (Sheldrick, 2014)'
_diffrn_ambient_temperature 120.01(10)
_diffrn_detector 'CCD plate'
_diffrn_detector_area_resol_mean 8.0856
_diffrn_measured_fraction_theta_full 0.999
_diffrn_measured_fraction_theta_max 0.9958
_diffrn_measurement_device 'four-circle diffractometer'
_diffrn_measurement_device_type 'SuperNova, Dual, Cu at zero, EosS2'
_diffrn_measurement_method '\w scans'
_diffrn_orient_matrix_UB_11 0.1141522
_diffrn_orient_matrix_UB_12 0.016467
_diffrn_orient_matrix_UB_13 -0.0054276
_diffrn_orient_matrix_UB_21 0.0319902
_diffrn_orient_matrix_UB_22 0.1022987
_diffrn_orient_matrix_UB_23 0.0609101
_diffrn_orient_matrix_UB_31 0.002215
_diffrn_orient_matrix_UB_32 -0.0599365
_diffrn_orient_matrix_UB_33 0.0478672
_diffrn_radiation_monochromator mirror
_diffrn_radiation_probe x-ray
_diffrn_radiation_type 'Cu K\a'
_diffrn_radiation_wavelength 1.54184
_diffrn_reflns_av_R_equivalents 0.0242
_diffrn_reflns_av_unetI/netI 0.0371
_diffrn_reflns_Laue_measured_fraction_full 0.999
_diffrn_reflns_Laue_measured_fraction_max 0.996
_diffrn_reflns_limit_h_max 17
_diffrn_reflns_limit_h_min -17
_diffrn_reflns_limit_k_max 16
_diffrn_reflns_limit_k_min -17
_diffrn_reflns_limit_l_max 26
_diffrn_reflns_limit_l_min -26
_diffrn_reflns_number 51016
_diffrn_reflns_point_group_measured_fraction_full 0.999
_diffrn_reflns_point_group_measured_fraction_max 0.996
_diffrn_reflns_theta_full 66.9682
_diffrn_reflns_theta_max 71.821
_diffrn_reflns_theta_min 4.808
_diffrn_source 'sealed X-ray tube'
_exptl_absorpt_coefficient_mu 0.773
_exptl_absorpt_correction_T_max 0.937
_exptl_absorpt_correction_T_min 0.908
_exptl_absorpt_correction_type gaussian
_exptl_absorpt_process_details
;
        CrysAlisPro, Agilent Technologies,
        Version 1.171.37.35h (release 09-02-2015 CrysAlis171 .NET)
        (compiled Feb  9 2015,16:26:32)
Numerical absorption correction based on gaussian integration over
                        a multifaceted crystal model
        Empirical absorption correction using spherical harmonics,
 implemented in SCALE3 ABSPACK scaling algorithm.
;
_exptl_crystal_colour colourless
_exptl_crystal_density_diffrn 1.112
_exptl_crystal_density_method 'not measured'
_exptl_crystal_description block
_exptl_crystal_F_000 1368
_exptl_crystal_size_max 0.1755
_exptl_crystal_size_mid 0.1471
_exptl_crystal_size_min 0.1117
_refine_diff_density_max 0.685
_refine_diff_density_min -0.405
_refine_diff_density_rms 0.044
_refine_ls_extinction_method none
_refine_ls_goodness_of_fit_ref 1.054
_refine_ls_hydrogen_treatment mixed
_refine_ls_matrix_type full
_refine_ls_number_constraints 0
_refine_ls_number_parameters 873
_refine_ls_number_reflns 14796
_refine_ls_number_restraints 21
_refine_ls_restrained_S_all 1.055
_refine_ls_R_factor_all 0.049
_refine_ls_R_factor_gt 0.0439
_refine_ls_shift/su_max 0.002
_refine_ls_shift/su_mean 0
_refine_ls_structure_factor_coef Fsqd
_refine_ls_weighting_details 'w=1/[\s^2^(Fo^2^)+(0.0626P)^2^+1.8796P] where P=(Fo^2^+2Fc^2^)/3'
_refine_ls_weighting_scheme calc
_refine_ls_wR_factor_gt 0.1226
_refine_ls_wR_factor_ref 0.1266
_reflns_number_gt 13315
_reflns_number_total 14796
_reflns_threshold_expression 'I > 2\s(I)'
_cod_data_source_file ja7b10454_si_002.cif
_cod_data_source_block Benzoazetine
_cod_original_cell_volume 3791.40(12)
_cod_database_code 4131774

loop_
_symmetry_equiv_pos_as_xyz
'x, y, z'
'-x, -y, -z'

loop_
_atom_site_label
_atom_site_type_symbol
_atom_site_fract_x
_atom_site_fract_y
_atom_site_fract_z
_atom_site_U_iso_or_equiv
_atom_site_adp_type
_atom_site_occupancy
_atom_site_calc_flag
_atom_site_disorder_assembly
_atom_site_disorder_group
Si1 Si 0.16074(3) 0.07950(3) 0.15464(2) 0.02056(9) Uani 1 d . .
Si2 Si -0.04528(3) 0.03431(3) 0.21547(2) 0.01993(9) Uani 1 d . .
O O 0.06836(8) 0.03844(8) 0.19527(5) 0.0237(2) Uani 1 d . .
N1 N 0.22558(10) 0.21052(9) 0.19889(6) 0.0223(2) Uani 1 d . .
N2 N -0.09031(9) -0.05933(9) 0.25111(6) 0.0207(2) Uani 1 d . .
H2N H -0.0933(16) -0.0396(16) 0.2918(11) 0.031(5) Uiso 1 d . .
C1 C 0.30504(11) 0.26265(11) 0.25562(7) 0.0210(3) Uani 1 d . .
C2 C 0.35022(11) 0.35010(11) 0.23872(7) 0.0226(3) Uani 1 d . .
C3 C 0.43614(12) 0.43125(11) 0.27626(7) 0.0240(3) Uani 1 d . .
H3 H 0.4655 0.4904 0.2638 0.029 Uiso 1 calc . .
C4 C 0.47892(11) 0.42240(11) 0.33456(7) 0.0238(3) Uani 1 d . .
C5 C 0.43027(11) 0.33493(11) 0.35165(7) 0.0222(3) Uani 1 d . .
H5 H 0.4597 0.3313 0.3915 0.027 Uiso 1 calc . .
C6 C 0.34046(11) 0.25188(11) 0.31371(7) 0.0202(3) Uani 1 d . .
C7 C 0.26616(11) 0.30469(11) 0.17647(7) 0.0237(3) Uani 1 d . .
C8 C 0.19195(12) 0.36276(12) 0.18342(7) 0.0267(3) Uani 1 d . .
C9 C 0.08633(13) 0.31201(13) 0.17537(8) 0.0309(3) Uani 1 d . .
H9 H 0.0596 0.2388 0.1642 0.037 Uiso 1 calc . .
C10 C 0.01907(14) 0.36641(15) 0.18332(9) 0.0356(4) Uani 1 d . .
H10 H -0.053 0.3302 0.1771 0.043 Uiso 1 calc . .
C11 C 0.05666(16) 0.47289(15) 0.20015(10) 0.0406(4) Uani 1 d . .
H11 H 0.0109 0.5103 0.206 0.049 Uiso 1 calc . .
C12 C 0.16104(16) 0.52432(15) 0.20838(12) 0.0472(5) Uani 1 d . .
H12 H 0.1873 0.5977 0.2203 0.057 Uiso 1 calc . .
C13 C 0.22861(14) 0.47004(14) 0.19941(10) 0.0389(4) Uani 1 d . .
H13 H 0.3004 0.5065 0.2042 0.047 Uiso 1 calc . .
C14 C 0.30218(12) 0.27808(11) 0.10817(7) 0.0255(3) Uani 1 d . .
C15 C 0.37667(13) 0.23229(13) 0.09872(8) 0.0306(3) Uani 1 d . .
H15 H 0.4075 0.2224 0.1355 0.037 Uiso 1 calc . .
C16 C 0.40632(15) 0.20089(14) 0.03593(9) 0.0378(4) Uani 1 d . .
H16 H 0.4567 0.1688 0.0297 0.045 Uiso 1 calc . .
C17 C 0.36240(15) 0.21635(14) -0.01802(9) 0.0400(4) Uani 1 d . .
H17 H 0.3828 0.1949 -0.061 0.048 Uiso 1 calc . .
C18 C 0.28969(14) 0.26266(13) -0.00902(8) 0.0362(4) Uani 1 d . .
H18 H 0.26 0.2734 -0.0459 0.043 Uiso 1 calc . .
C19 C 0.25914(13) 0.29404(13) 0.05383(8) 0.0303(3) Uani 1 d . .
H19 H 0.209 0.3263 0.0598 0.036 Uiso 1 calc . .
C20 C 0.57761(12) 0.50990(13) 0.37743(8) 0.0308(3) Uani 1 d . .
C21 C 0.61809(15) 0.48685(16) 0.43612(9) 0.0443(5) Uani 1 d . .
H21C H 0.6334 0.4228 0.4188 0.066 Uiso 1 calc . .
H21B H 0.566 0.4783 0.4658 0.066 Uiso 1 calc . .
H21A H 0.681 0.5446 0.4616 0.066 Uiso 1 calc . .
C22 C 0.66193(14) 0.52699(17) 0.33303(10) 0.0435(4) Uani 1 d . .
H22C H 0.6754 0.4624 0.313 0.065 Uiso 1 calc . .
H22B H 0.7251 0.5819 0.3607 0.065 Uiso 1 calc . .
H22A H 0.639 0.5476 0.2972 0.065 Uiso 1 calc . .
C23 C 0.55532(16) 0.61130(14) 0.40566(10) 0.0456(5) Uani 1 d . .
H23C H 0.6193 0.6686 0.4298 0.068 Uiso 1 calc . .
H23B H 0.5052 0.6039 0.4367 0.068 Uiso 1 calc . .
H23A H 0.5273 0.626 0.3685 0.068 Uiso 1 calc . .
C24 C 0.28489(11) 0.16183(11) 0.33661(7) 0.0203(3) Uani 1 d . .
H24 H 0.2483 0.1011 0.2947 0.024 Uiso 1 calc . .
C25 C 0.35961(11) 0.12933(11) 0.37144(7) 0.0206(3) Uani 1 d . .
C26 C 0.41226(13) 0.07035(13) 0.33307(8) 0.0310(3) Uani 1 d . .
H26 H 0.4016 0.0511 0.2854 0.037 Uiso 1 calc . .
C27 C 0.48004(14) 0.03925(14) 0.36326(10) 0.0374(4) Uani 1 d . .
H27 H 0.5148 -0.0017 0.3362 0.045 Uiso 1 calc . .
C28 C 0.49739(13) 0.06739(14) 0.43251(10) 0.0353(4) Uani 1 d . .
H28 H 0.5443 0.0466 0.4532 0.042 Uiso 1 calc . .
C29 C 0.44592(15) 0.12594(17) 0.47121(9) 0.0392(4) Uani 1 d . .
H29 H 0.4573 0.1455 0.5189 0.047 Uiso 1 calc . .
C30 C 0.37724(13) 0.15656(14) 0.44080(8) 0.0312(3) Uani 1 d . .
H30 H 0.342 0.1967 0.468 0.037 Uiso 1 calc . .
C31 C 0.20214(11) 0.18142(11) 0.37902(7) 0.0213(3) Uani 1 d . .
C32 C 0.12483(12) 0.09581(12) 0.38474(8) 0.0254(3) Uani 1 d . .
H32 H 0.1238 0.0277 0.3611 0.03 Uiso 1 calc . .
C33 C 0.04972(12) 0.10907(14) 0.42437(8) 0.0309(3) Uani 1 d . .
H33 H -0.0022 0.0502 0.4278 0.037 Uiso 1 calc . .
C34 C 0.05037(12) 0.20846(14) 0.45911(8) 0.0327(4) Uani 1 d . .
H34 H -0.0007 0.2178 0.4866 0.039 Uiso 1 calc . .
C35 C 0.12583(13) 0.29350(14) 0.45333(8) 0.0321(3) Uani 1 d . .
H35 H 0.1262 0.3615 0.4767 0.039 Uiso 1 calc . .
C36 C 0.20141(12) 0.28018(12) 0.41342(8) 0.0266(3) Uani 1 d . .
H36 H 0.2528 0.3392 0.4098 0.032 Uiso 1 calc . .
C37 C 0.10842(13) 0.05965(13) 0.06760(8) 0.0306(3) Uani 1 d . .
H37C H 0.0703 0.1064 0.0693 0.046 Uiso 1 calc . .
H37B H 0.0621 -0.0126 0.0456 0.046 Uiso 1 calc . .
H37A H 0.1652 0.0747 0.042 0.046 Uiso 1 calc . .
C38 C 0.24700(12) 0.00391(12) 0.15110(8) 0.0285(3) Uani 1 d . .
H38C H 0.2065 -0.0705 0.1316 0.043 Uiso 1 calc . .
H38B H 0.2806 0.0203 0.1968 0.043 Uiso 1 calc . .
H38A H 0.2994 0.0221 0.1231 0.043 Uiso 1 calc . .
C39 C -0.13281(12) -0.00090(13) 0.13642(8) 0.0298(3) Uani 1 d . .
H39C H -0.1352 -0.0681 0.1048 0.045 Uiso 1 calc . .
H39B H -0.1073 0.0525 0.1161 0.045 Uiso 1 calc . .
H39A H -0.2021 -0.0056 0.1466 0.045 Uiso 1 calc . .
C40 C -0.03752(13) 0.16026(12) 0.27845(8) 0.0280(3) Uani 1 d . .
H40C H -0.011 0.2155 0.2598 0.042 Uiso 1 calc . .
H40B H 0.0088 0.1755 0.3193 0.042 Uiso 1 calc . .
H40A H -0.1062 0.1564 0.2895 0.042 Uiso 1 calc . .
C41 C -0.15456(11) -0.16443(11) 0.21600(7) 0.0189(3) Uani 1 d . .
C42 C -0.11270(11) -0.23756(11) 0.18002(7) 0.0199(3) Uani 1 d . .
C43 C -0.17770(11) -0.33936(11) 0.14429(7) 0.0211(3) Uani 1 d . .
H43 H -0.1487 -0.3881 0.1193 0.025 Uiso 1 calc . .
C44 C -0.28383(11) -0.37214(11) 0.14397(7) 0.0209(3) Uani 1 d . .
C45 C -0.32339(11) -0.29876(11) 0.18181(7) 0.0211(3) Uani 1 d . .
H45 H -0.3952 -0.3193 0.1833 0.025 Uiso 1 calc . .
C46 C -0.26090(11) -0.19624(11) 0.21755(7) 0.0198(3) Uani 1 d . .
C47 C 0.00356(11) -0.20791(11) 0.18507(7) 0.0208(3) Uani 1 d . .
H47 H 0.032 -0.1321 0.1922 0.025 Uiso 1 calc . .
C48 C 0.03401(11) -0.26359(11) 0.11910(8) 0.0229(3) Uani 1 d . .
C49 C 0.01104(13) -0.24223(14) 0.06199(9) 0.0329(3) Uani 1 d . .
H49 H -0.0226 -0.1938 0.0652 0.04 Uiso 1 calc . .
C50 C 0.03653(16) -0.29047(17) 0.00077(9) 0.0436(4) Uani 1 d . .
H50 H 0.0204 -0.275 -0.0377 0.052 Uiso 1 calc . .
C51 C 0.08550(17) -0.36124(17) -0.00461(10) 0.0469(5) Uani 1 d . .
H51 H 0.1032 -0.3943 -0.0466 0.056 Uiso 1 calc . .
C52 C 0.10830(16) -0.38326(17) 0.05121(10) 0.0448(5) Uani 1 d . .
H52 H 0.1417 -0.432 0.0477 0.054 Uiso 1 calc . .
C53 C 0.08275(13) -0.33455(13) 0.11314(9) 0.0311(3) Uani 1 d . .
H53 H 0.099 -0.3503 0.1514 0.037 Uiso 1 calc . .
C54 C 0.04862(11) -0.22027(11) 0.24735(7) 0.0227(3) Uani 1 d . .
C55 C -0.00844(13) -0.28526(14) 0.27893(9) 0.0332(4) Uani 1 d . .
H55 H -0.0791 -0.3246 0.2616 0.04 Uiso 1 calc . .
C56 C 0.03640(16) -0.29359(16) 0.33562(10) 0.0422(4) Uani 1 d . .
H56 H -0.0036 -0.3391 0.3562 0.051 Uiso 1 calc . .
C57 C 0.13899(16) -0.23594(15) 0.36214(9) 0.0395(4) Uani 1 d . .
H57 H 0.1696 -0.2422 0.4006 0.047 Uiso 1 calc . .
C58 C 0.19627(14) -0.16935(14) 0.33229(9) 0.0357(4) Uani 1 d . .
H58 H 0.2664 -0.1287 0.3506 0.043 Uiso 1 calc . .
C59 C 0.15133(12) -0.16178(13) 0.27527(8) 0.0293(3) Uani 1 d . .
H59 H 0.1915 -0.1158 0.255 0.035 Uiso 1 calc . .
C60 C -0.35202(12) -0.48512(11) 0.10385(8) 0.0251(3) Uani 1 d . .
C61 C -0.33165(15) -0.51597(14) 0.03075(9) 0.0389(4) Uani 1 d . .
H61C H -0.3513 -0.4733 0.0088 0.058 Uiso 1 calc . .
H61B H -0.3723 -0.5895 0.0065 0.058 Uiso 1 calc . .
H61A H -0.2583 -0.5048 0.0303 0.058 Uiso 1 calc . .
C62 C -0.32606(17) -0.55666(14) 0.13576(11) 0.0441(5) Uani 1 d . .
H62C H -0.3689 -0.629 0.1101 0.066 Uiso 1 calc . .
H62B H -0.3394 -0.5385 0.1824 0.066 Uiso 1 calc . .
H62A H -0.2533 -0.5483 0.1352 0.066 Uiso 1 calc . .
C63 C -0.46613(13) -0.50130(14) 0.10301(11) 0.0411(4) Uani 1 d . .
H63C H -0.5072 -0.5733 0.0753 0.062 Uiso 1 calc . .
H63B H -0.4828 -0.454 0.0841 0.062 Uiso 1 calc . .
H63A H -0.4817 -0.487 0.1491 0.062 Uiso 1 calc . .
C64 C -0.30365(11) -0.11649(11) 0.26014(7) 0.0215(3) Uani 1 d . .
H64 H -0.2742 -0.0528 0.2482 0.026 Uiso 1 calc . .
C65 C -0.26778(11) -0.08421(11) 0.33553(7) 0.0224(3) Uani 1 d . .
C66 C -0.23931(12) -0.14811(12) 0.36338(8) 0.0279(3) Uani 1 d . .
H66 H -0.2418 -0.2147 0.3349 0.033 Uiso 1 calc . .
C67 C -0.20734(14) -0.11561(14) 0.43233(9) 0.0335(4) Uani 1 d . .
H67 H -0.188 -0.16 0.4506 0.04 Uiso 1 calc . .
C68 C -0.20352(13) -0.01911(14) 0.47451(8) 0.0338(4) Uani 1 d . .
H68 H -0.1817 0.003 0.5216 0.041 Uiso 1 calc . .
C69 C -0.23175(13) 0.04502(14) 0.44751(8) 0.0335(4) Uani 1 d . .
H69 H -0.2296 0.1113 0.4763 0.04 Uiso 1 calc . .
C70 C -0.26317(12) 0.01310(13) 0.37864(8) 0.0284(3) Uani 1 d . .
H70 H -0.2818 0.0581 0.3606 0.034 Uiso 1 calc . .
C71 C -0.41993(12) -0.15082(12) 0.24354(8) 0.0261(3) Uani 1 d . .
C72 C -0.46136(14) -0.12453(15) 0.19412(9) 0.0365(4) Uani 1 d . .
H72 H -0.417 -0.083 0.1728 0.044 Uiso 1 calc . .
C73 C -0.56793(16) -0.15891(19) 0.17568(10) 0.0511(5) Uani 1 d . .
H73 H -0.5959 -0.1411 0.1417 0.061 Uiso 1 calc . .
C74 C -0.63265(15) -0.21871(18) 0.20672(12) 0.0528(6) Uani 1 d . .
H74 H -0.7051 -0.2425 0.1938 0.063 Uiso 1 calc . .
C75 C -0.59244(14) -0.24406(16) 0.25642(11) 0.0450(5) Uani 1 d . .
H75 H -0.6371 -0.2845 0.2781 0.054 Uiso 1 calc . .
C76 C -0.48622(13) -0.21026(13) 0.27476(9) 0.0335(4) Uani 1 d . .
H76 H -0.4588 -0.228 0.309 0.04 Uiso 1 calc . .
C77 C 0.07505(18) 0.51130(17) 0.40396(10) 0.0458(5) Uani 1 d . .
C78 C 0.15454(19) 0.49390(18) 0.37086(11) 0.0509(5) Uani 1 d . .
H78 H 0.1395 0.4399 0.3282 0.061 Uiso 1 calc . .
C79 C 0.2559(2) 0.5539(2) 0.39886(13) 0.0598(6) Uani 1 d . .
H79 H 0.3098 0.5407 0.3755 0.072 Uiso 1 calc . .
C80 C 0.2791(2) 0.6329(2) 0.46058(13) 0.0605(6) Uani 1 d . .
H80 H 0.3487 0.6751 0.4796 0.073 Uiso 1 calc . .
C81 C 0.1996(2) 0.65004(19) 0.49462(12) 0.0568(6) Uani 1 d . .
H81 H 0.2148 0.7034 0.5376 0.068 Uiso 1 calc . .
C82 C 0.09757(19) 0.58938(17) 0.46614(11) 0.0493(5) Uani 1 d . .
H82 H 0.0434 0.6018 0.4896 0.059 Uiso 1 calc . .
C83 C -0.0363(2) 0.4447(2) 0.37233(13) 0.0593(6) Uani 1 d . .
H83C H -0.0497 0.3734 0.3707 0.089 Uiso 1 calc . .
H83B H -0.0483 0.4446 0.3265 0.089 Uiso 1 calc . .
H83A H -0.0825 0.4732 0.3995 0.089 Uiso 1 calc . .
C84 C 0.6795(3) 0.2400(2) 0.32080(16) 0.0770(8) Uani 1 d . .
H84C H 0.717 0.3147 0.333 0.115 Uiso 1 calc . .
H84B H 0.7281 0.2053 0.3247 0.115 Uiso 1 calc . .
H84A H 0.6292 0.2288 0.3513 0.115 Uiso 1 calc . .
C85 C 0.6239(2) 0.1955(2) 0.24850(16) 0.0730(7) Uani 1 d . .
H85B H 0.583 0.1209 0.2372 0.088 Uiso 1 calc . .
H85A H 0.5758 0.2316 0.2446 0.088 Uiso 1 calc . .
C86 C 0.6976(2) 0.2072(3) 0.19942(16) 0.0722(7) Uani 1 d . .
H86B H 0.748 0.1746 0.2055 0.087 Uiso 1 calc . .
H86A H 0.7359 0.2821 0.2098 0.087 Uiso 1 calc . .
C87 C 0.6460(2) 0.1588(2) 0.12607(15) 0.0725(7) Uani 1 d . .
H87B H 0.6114 0.0831 0.1148 0.087 Uiso 1 calc . .
H87A H 0.5924 0.1881 0.1205 0.087 Uiso 1 calc . .
C88 C 0.7194(3) 0.1768(3) 0.07796(17) 0.0779(8) Uani 1 d . .
H88A H 0.7666 0.1386 0.0789 0.094 Uiso 0.699(17) calc A 1
H88B H 0.7615 0.2518 0.0937 0.094 Uiso 0.699(17) calc A 1
H88C H 0.7275 0.2428 0.0707 0.094 Uiso 0.301(17) calc A 2
H88D H 0.7878 0.1785 0.0944 0.094 Uiso 0.301(17) calc A 2
C89 C 0.6692(3) 0.1437(6) 0.00547(19) 0.070(2) Uani 0.699(17) d A 1
H89A H 0.7226 0.1581 -0.0226 0.104 Uiso 0.699(17) calc A 1
H89B H 0.6289 0.0691 -0.0113 0.104 Uiso 0.699(17) calc A 1
H89C H 0.6238 0.1825 0.0036 0.104 Uiso 0.699(17) calc A 1
C89A C 0.6728(15) 0.0917(16) 0.0192(12) 0.146(8) Uani 0.301(17) d A 2
H89D H 0.7157 0.0963 -0.0161 0.218 Uiso 0.301(17) calc A 2
H89E H 0.6647 0.0276 0.0279 0.218 Uiso 0.301(17) calc A 2
H89F H 0.605 0.0913 0.0044 0.218 Uiso 0.301(17) calc A 2

loop_
_atom_site_aniso_label
_atom_site_aniso_U_11
_atom_site_aniso_U_22
_atom_site_aniso_U_33
_atom_site_aniso_U_23
_atom_site_aniso_U_13
_atom_site_aniso_U_12
Si1 0.01947(18) 0.02033(18) 0.01786(18) 0.00599(14) -0.00061(14) 0.00299(14)
Si2 0.01883(18) 0.01735(18) 0.02057(18) 0.00520(14) -0.00095(14) 0.00440(14)
O 0.0213(5) 0.0218(5) 0.0257(5) 0.0091(4) 0.0019(4) 0.0043(4)
N1 0.0227(6) 0.0210(6) 0.0202(6) 0.0092(5) -0.0024(5) 0.0023(5)
N2 0.0205(6) 0.0198(6) 0.0185(6) 0.0043(5) 0.0020(5) 0.0057(5)
C1 0.0193(6) 0.0204(7) 0.0194(6) 0.0049(5) 0.0001(5) 0.0046(5)
C2 0.0235(7) 0.0236(7) 0.0194(7) 0.0079(6) 0.0006(5) 0.0065(6)
C3 0.0243(7) 0.0206(7) 0.0239(7) 0.0079(6) 0.0026(6) 0.0038(6)
C4 0.0215(7) 0.0227(7) 0.0211(7) 0.0043(6) 0.0010(5) 0.0038(6)
C5 0.0217(7) 0.0249(7) 0.0182(6) 0.0063(5) -0.0003(5) 0.0075(6)
C6 0.0209(7) 0.0204(7) 0.0187(6) 0.0062(5) 0.0025(5) 0.0071(5)
C7 0.0236(7) 0.0216(7) 0.0219(7) 0.0101(6) -0.0023(6) 0.0011(6)
C8 0.0305(8) 0.0280(8) 0.0211(7) 0.0113(6) -0.0016(6) 0.0079(6)
C9 0.0323(8) 0.0296(8) 0.0311(8) 0.0130(7) 0.0043(6) 0.0091(7)
C10 0.0334(9) 0.0422(10) 0.0349(9) 0.0170(8) 0.0046(7) 0.0149(7)
C11 0.0452(10) 0.0413(10) 0.0407(10) 0.0141(8) -0.0034(8) 0.0235(8)
C12 0.0471(11) 0.0296(9) 0.0619(13) 0.0160(9) -0.0129(9) 0.0123(8)
C13 0.0323(9) 0.0300(9) 0.0512(11) 0.0177(8) -0.0092(8) 0.0055(7)
C14 0.0250(7) 0.0221(7) 0.0220(7) 0.0083(6) -0.0016(6) -0.0011(6)
C15 0.0314(8) 0.0290(8) 0.0262(8) 0.0098(6) 0.0010(6) 0.0043(6)
C16 0.0391(9) 0.0334(9) 0.0329(9) 0.0060(7) 0.0070(7) 0.0083(7)
C17 0.0481(11) 0.0335(9) 0.0232(8) 0.0051(7) 0.0066(7) -0.0003(8)
C18 0.0420(10) 0.0322(8) 0.0234(8) 0.0121(7) -0.0023(7) -0.0025(7)
C19 0.0303(8) 0.0282(8) 0.0257(8) 0.0125(6) -0.0020(6) -0.0005(6)
C20 0.0255(8) 0.0296(8) 0.0247(7) 0.0053(6) -0.0016(6) -0.0016(6)
C21 0.0320(9) 0.0493(11) 0.0331(9) 0.0125(8) -0.0103(7) -0.0057(8)
C22 0.0270(9) 0.0522(11) 0.0380(10) 0.0140(8) 0.0015(7) -0.0008(8)
C23 0.0468(11) 0.0294(9) 0.0395(10) -0.0003(8) 0.0001(8) -0.0007(8)
C24 0.0201(6) 0.0206(7) 0.0181(6) 0.0059(5) 0.0006(5) 0.0054(5)
C25 0.0185(6) 0.0193(6) 0.0238(7) 0.0091(5) 0.0030(5) 0.0049(5)
C26 0.0296(8) 0.0366(9) 0.0269(8) 0.0066(7) 0.0041(6) 0.0164(7)
C27 0.0314(9) 0.0382(9) 0.0452(10) 0.0096(8) 0.0059(7) 0.0209(7)
C28 0.0285(8) 0.0418(9) 0.0472(10) 0.0256(8) 0.0045(7) 0.0174(7)
C29 0.0382(9) 0.0630(12) 0.0293(8) 0.0236(8) 0.0059(7) 0.0273(9)
C30 0.0328(8) 0.0437(9) 0.0244(8) 0.0125(7) 0.0059(6) 0.0222(7)
C31 0.0183(6) 0.0263(7) 0.0189(6) 0.0076(5) -0.0009(5) 0.0083(6)
C32 0.0238(7) 0.0274(7) 0.0254(7) 0.0104(6) 0.0021(6) 0.0089(6)
C33 0.0227(7) 0.0383(9) 0.0318(8) 0.0155(7) 0.0047(6) 0.0079(6)
C34 0.0234(7) 0.0458(10) 0.0274(8) 0.0086(7) 0.0058(6) 0.0144(7)
C35 0.0265(8) 0.0342(8) 0.0294(8) 0.0010(7) 0.0010(6) 0.0130(7)
C36 0.0216(7) 0.0267(7) 0.0266(7) 0.0048(6) -0.0003(6) 0.0072(6)
C37 0.0309(8) 0.0298(8) 0.0214(7) 0.0078(6) -0.0042(6) 0.0006(6)
C38 0.0290(8) 0.0283(8) 0.0262(7) 0.0060(6) 0.0049(6) 0.0110(6)
C39 0.0274(8) 0.0312(8) 0.0275(8) 0.0103(6) -0.0036(6) 0.0072(6)
C40 0.0323(8) 0.0204(7) 0.0287(8) 0.0057(6) 0.0009(6) 0.0093(6)
C41 0.0183(6) 0.0190(6) 0.0186(6) 0.0070(5) 0.0006(5) 0.0052(5)
C42 0.0178(6) 0.0220(7) 0.0210(6) 0.0088(5) 0.0029(5) 0.0072(5)
C43 0.0221(7) 0.0200(7) 0.0224(7) 0.0070(5) 0.0046(5) 0.0093(5)
C44 0.0214(7) 0.0204(7) 0.0197(6) 0.0072(5) 0.0023(5) 0.0058(5)
C45 0.0171(6) 0.0235(7) 0.0214(7) 0.0079(5) 0.0028(5) 0.0057(5)
C46 0.0197(7) 0.0216(7) 0.0189(6) 0.0071(5) 0.0029(5) 0.0083(5)
C47 0.0172(6) 0.0204(6) 0.0250(7) 0.0078(5) 0.0034(5) 0.0071(5)
C48 0.0166(6) 0.0246(7) 0.0253(7) 0.0080(6) 0.0040(5) 0.0051(5)
C49 0.0332(8) 0.0389(9) 0.0304(8) 0.0141(7) 0.0062(7) 0.0154(7)
C50 0.0462(11) 0.0602(12) 0.0270(8) 0.0178(8) 0.0095(8) 0.0193(9)
C51 0.0499(11) 0.0573(12) 0.0307(9) 0.0068(8) 0.0172(8) 0.0227(10)
C52 0.0481(11) 0.0506(11) 0.0429(10) 0.0105(9) 0.0171(9) 0.0315(9)
C53 0.0300(8) 0.0366(9) 0.0311(8) 0.0108(7) 0.0075(6) 0.0181(7)
C54 0.0228(7) 0.0226(7) 0.0228(7) 0.0047(6) 0.0033(5) 0.0114(6)
C55 0.0297(8) 0.0359(9) 0.0332(8) 0.0150(7) 0.0008(7) 0.0082(7)
C56 0.0451(10) 0.0479(11) 0.0364(9) 0.0230(8) 0.0029(8) 0.0123(9)
C57 0.0474(11) 0.0479(10) 0.0266(8) 0.0120(8) -0.0020(7) 0.0231(9)
C58 0.0295(8) 0.0410(9) 0.0317(8) 0.0063(7) -0.0050(7) 0.0135(7)
C59 0.0242(7) 0.0320(8) 0.0303(8) 0.0100(6) 0.0018(6) 0.0094(6)
C60 0.0237(7) 0.0191(7) 0.0275(7) 0.0055(6) 0.0036(6) 0.0038(6)
C61 0.0406(10) 0.0283(8) 0.0299(9) -0.0012(7) 0.0050(7) 0.0007(7)
C62 0.0549(12) 0.0228(8) 0.0478(11) 0.0122(8) -0.0035(9) 0.0064(8)
C63 0.0249(8) 0.0256(8) 0.0527(11) -0.0022(8) 0.0036(8) -0.0007(7)
C64 0.0188(7) 0.0212(7) 0.0238(7) 0.0061(5) 0.0033(5) 0.0079(5)
C65 0.0168(6) 0.0244(7) 0.0236(7) 0.0065(6) 0.0045(5) 0.0061(5)
C66 0.0310(8) 0.0254(7) 0.0265(7) 0.0088(6) 0.0056(6) 0.0092(6)
C67 0.0365(9) 0.0359(9) 0.0296(8) 0.0159(7) 0.0044(7) 0.0105(7)
C68 0.0314(8) 0.0414(9) 0.0223(7) 0.0083(7) 0.0040(6) 0.0076(7)
C69 0.0313(8) 0.0337(8) 0.0270(8) 0.0001(7) 0.0042(6) 0.0114(7)
C70 0.0263(7) 0.0288(8) 0.0292(8) 0.0062(6) 0.0038(6) 0.0125(6)
C71 0.0216(7) 0.0255(7) 0.0264(7) -0.0009(6) 0.0016(6) 0.0122(6)
C72 0.0321(9) 0.0501(10) 0.0287(8) 0.0069(7) 0.0028(7) 0.0236(8)
C73 0.0378(10) 0.0746(15) 0.0380(10) 0.0048(10) -0.0060(8) 0.0322(10)
C74 0.0223(9) 0.0629(13) 0.0560(12) -0.0028(10) -0.0016(8) 0.0171(9)
C75 0.0232(8) 0.0406(10) 0.0585(12) 0.0039(9) 0.0077(8) 0.0080(7)
C76 0.0236(8) 0.0301(8) 0.0419(9) 0.0064(7) 0.0060(7) 0.0094(6)
C77 0.0610(13) 0.0460(11) 0.0423(10) 0.0242(9) 0.0111(9) 0.0254(10)
C78 0.0603(13) 0.0555(13) 0.0464(11) 0.0211(10) 0.0105(10) 0.0293(11)
C79 0.0544(13) 0.0767(16) 0.0601(14) 0.0302(13) 0.0111(11) 0.0321(12)
C80 0.0567(14) 0.0718(16) 0.0587(14) 0.0310(12) -0.0050(11) 0.0234(12)
C81 0.0751(16) 0.0536(13) 0.0440(11) 0.0186(10) 0.0002(11) 0.0253(12)
C82 0.0617(13) 0.0496(12) 0.0469(11) 0.0227(9) 0.0145(10) 0.0266(10)
C83 0.0606(14) 0.0575(14) 0.0549(13) 0.0211(11) 0.0131(11) 0.0127(11)
C84 0.090(2) 0.0696(18) 0.0775(19) 0.0313(15) 0.0145(16) 0.0301(16)
C85 0.0711(17) 0.0592(15) 0.0797(19) 0.0195(14) 0.0203(15) 0.0153(13)
C86 0.0735(18) 0.086(2) 0.0802(19) 0.0414(16) 0.0179(15) 0.0450(16)
C87 0.0755(18) 0.0701(17) 0.0743(18) 0.0257(14) 0.0099(14) 0.0287(15)
C88 0.0768(19) 0.089(2) 0.086(2) 0.0320(17) 0.0193(16) 0.0500(17)
C89 0.067(3) 0.076(4) 0.049(2) 0.0006(19) 0.0214(17) 0.024(2)
C89A 0.181(18) 0.070(10) 0.161(15) -0.011(9) 0.033(12) 0.064(10)

loop_
_atom_type_symbol
_atom_type_description
_atom_type_scat_dispersion_real
_atom_type_scat_dispersion_imag
_atom_type_scat_source
C C 0.0181 0.0091 'International Tables Vol C Tables 4.2.6.8 and 6.1.1.4'
H H 0 0 'International Tables Vol C Tables 4.2.6.8 and 6.1.1.4'
N N 0.0311 0.018 'International Tables Vol C Tables 4.2.6.8 and 6.1.1.4'
O O 0.0492 0.0322 'International Tables Vol C Tables 4.2.6.8 and 6.1.1.4'
Si Si 0.2541 0.3302 'International Tables Vol C Tables 4.2.6.8 and 6.1.1.4'

loop_
_exptl_crystal_face_index_h
_exptl_crystal_face_index_k
_exptl_crystal_face_index_l
_exptl_crystal_face_perp_dist
5 -4 11 0.0727
0 9 -6 0.0369
3 4 8 0.0559
3 0 11 0.0627
-2 -6 -4 0.0865
-1 -8 2 0.0859
-9 2 0 0.0519
-7 4 8 0.0709
-6 9 -3 0.0472
5 0 -12 0.0675
2 -9 3 0.0954
2 -8 -4 0.0927
-1 7 5 0.0637
-2 9 -8 0.0434
-8 0 -2 0.0554
3 -8 10 0.1051
-9 6 0 0.0547
-5 8 -9 0.0604
0 7 -12 0.0634
7 0 -9 0.0561
8 -7 2 0.0554
0 2 12 0.0646
-4 -3 12 0.0983
6 1 7 0.0733
2 8 -8 0.0486
-4 5 -12 0.0707
-6 -3 -3 0.076
-5 -6 2 0.0799

loop_
_geom_angle_atom_site_label_1
_geom_angle_atom_site_label_2
_geom_angle_atom_site_label_3
_geom_angle
O Si1 N1 107.55(6)
O Si1 C37 110.92(7)
N1 Si1 C37 110.11(7)
O Si1 C38 107.75(7)
N1 Si1 C38 111.11(7)
C37 Si1 C38 109.37(8)
O Si2 N2 109.52(6)
O Si2 C40 110.75(7)
N2 Si2 C40 107.59(7)
O Si2 C39 107.42(7)
N2 Si2 C39 109.40(7)
C40 Si2 C39 112.15(8)
Si1 O Si2 148.14(7)
C1 N1 C7 88.89(10)
C1 N1 Si1 131.36(10)
C7 N1 Si1 132.51(9)
C41 N2 Si2 125.62(10)
C41 N2 H2N 113.3(14)
Si2 N2 H2N 117.5(14)
C6 C1 C2 122.89(13)
C6 C1 N1 141.23(13)
C2 C1 N1 95.84(12)
C3 C2 C1 123.24(13)
C3 C2 C7 146.95(14)
C1 C2 C7 89.80(11)
C2 C3 C4 116.45(13)
C2 C3 H3 121.8
C4 C3 H3 121.8
C5 C4 C3 119.26(13)
C5 C4 C20 122.12(14)
C3 C4 C20 118.62(13)
C4 C5 C6 124.46(13)
C4 C5 H5 117.8
C6 C5 H5 117.8
C1 C6 C5 113.58(13)
C1 C6 C24 123.34(13)
C5 C6 C24 123.01(12)
C8 C7 C14 114.81(12)
C8 C7 N1 111.42(12)
C14 C7 N1 112.86(12)
C8 C7 C2 112.67(12)
C14 C7 C2 116.19(13)
N1 C7 C2 85.41(10)
C9 C8 C13 117.98(16)
C9 C8 C7 121.68(14)
C13 C8 C7 120.33(15)
C8 C9 C10 121.20(16)
C8 C9 H9 119.4
C10 C9 H9 119.4
C11 C10 C9 120.15(17)
C11 C10 H10 119.9
C9 C10 H10 119.9
C12 C11 C10 119.37(17)
C12 C11 H11 120.3
C10 C11 H11 120.3
C11 C12 C13 120.71(18)
C11 C12 H12 119.6
C13 C12 H12 119.6
C12 C13 C8 120.57(17)
C12 C13 H13 119.7
C8 C13 H13 119.7
C15 C14 C19 119.04(15)
C15 C14 C7 119.03(14)
C19 C14 C7 121.87(15)
C16 C15 C14 120.48(16)
C16 C15 H15 119.8
C14 C15 H15 119.8
C15 C16 C17 120.05(18)
C15 C16 H16 120
C17 C16 H16 120
C18 C17 C16 119.92(16)
C18 C17 H17 120
C16 C17 H17 120
C17 C18 C19 120.40(16)
C17 C18 H18 119.8
C19 C18 H18 119.8
C18 C19 C14 120.10(17)
C18 C19 H19 120
C14 C19 H19 120
C21 C20 C22 108.64(16)
C21 C20 C4 112.73(14)
C22 C20 C4 109.68(13)
C21 C20 C23 108.60(15)
C22 C20 C23 108.02(16)
C4 C20 C23 109.06(14)
C20 C21 H21C 109.5
C20 C21 H21B 109.5
H21C C21 H21B 109.5
C20 C21 H21A 109.5
H21C C21 H21A 109.5
H21B C21 H21A 109.5
C20 C22 H22C 109.5
C20 C22 H22B 109.5
H22C C22 H22B 109.5
C20 C22 H22A 109.5
H22C C22 H22A 109.5
H22B C22 H22A 109.5
C20 C23 H23C 109.5
C20 C23 H23B 109.5
H23C C23 H23B 109.5
C20 C23 H23A 109.5
H23C C23 H23A 109.5
H23B C23 H23A 109.5
C6 C24 C25 112.26(11)
C6 C24 C31 113.15(12)
C25 C24 C31 111.88(11)
C6 C24 H24 106.3
C25 C24 H24 106.3
C31 C24 H24 106.3
C30 C25 C26 118.05(14)
C30 C25 C24 122.19(13)
C26 C25 C24 119.75(13)
C27 C26 C25 121.01(15)
C27 C26 H26 119.5
C25 C26 H26 119.5
C28 C27 C26 120.38(16)
C28 C27 H27 119.8
C26 C27 H27 119.8
C29 C28 C27 119.28(16)
C29 C28 H28 120.4
C27 C28 H28 120.4
C28 C29 C30 120.32(16)
C28 C29 H29 119.8
C30 C29 H29 119.8
C25 C30 C29 120.95(15)
C25 C30 H30 119.5
C29 C30 H30 119.5
C36 C31 C32 118.50(14)
C36 C31 C24 123.13(13)
C32 C31 C24 118.36(13)
C33 C32 C31 120.91(15)
C33 C32 H32 119.5
C31 C32 H32 119.5
C32 C33 C34 120.06(15)
C32 C33 H33 120
C34 C33 H33 120
C35 C34 C33 119.51(15)
C35 C34 H34 120.2
C33 C34 H34 120.2
C34 C35 C36 120.44(15)
C34 C35 H35 119.8
C36 C35 H35 119.8
C31 C36 C35 120.58(15)
C31 C36 H36 119.7
C35 C36 H36 119.7
Si1 C37 H37C 109.5
Si1 C37 H37B 109.5
H37C C37 H37B 109.5
Si1 C37 H37A 109.5
H37C C37 H37A 109.5
H37B C37 H37A 109.5
Si1 C38 H38C 109.5
Si1 C38 H38B 109.5
H38C C38 H38B 109.5
Si1 C38 H38A 109.5
H38C C38 H38A 109.5
H38B C38 H38A 109.5
Si2 C39 H39C 109.5
Si2 C39 H39B 109.5
H39C C39 H39B 109.5
Si2 C39 H39A 109.5
H39C C39 H39A 109.5
H39B C39 H39A 109.5
Si2 C40 H40C 109.5
Si2 C40 H40B 109.5
H40C C40 H40B 109.5
Si2 C40 H40A 109.5
H40C C40 H40A 109.5
H40B C40 H40A 109.5
C42 C41 C46 119.16(13)
C42 C41 N2 120.61(12)
C46 C41 N2 120.23(12)
C43 C42 C41 119.51(13)
C43 C42 C47 120.49(12)
C41 C42 C47 119.79(12)
C42 C43 C44 122.27(13)
C42 C43 H43 118.9
C44 C43 H43 118.9
C45 C44 C43 117.19(13)
C45 C44 C60 122.56(13)
C43 C44 C60 120.24(13)
C46 C45 C44 122.06(13)
C46 C45 H45 119
C44 C45 H45 119
C45 C46 C41 119.76(13)
C45 C46 C64 122.13(12)
C41 C46 C64 118.10(12)
C42 C47 C48 111.47(12)
C42 C47 C54 110.84(12)
C48 C47 C54 114.73(12)
C42 C47 H47 106.4
C48 C47 H47 106.4
C54 C47 H47 106.4
C53 C48 C49 118.45(15)
C53 C48 C47 123.21(14)
C49 C48 C47 118.34(14)
C50 C49 C48 120.95(17)
C50 C49 H49 119.5
C48 C49 H49 119.5
C49 C50 C51 120.12(18)
C49 C50 H50 119.9
C51 C50 H50 119.9
C52 C51 C50 119.54(17)
C52 C51 H51 120.2
C50 C51 H51 120.2
C51 C52 C53 120.47(18)
C51 C52 H52 119.8
C53 C52 H52 119.8
C48 C53 C52 120.47(17)
C48 C53 H53 119.8
C52 C53 H53 119.8
C55 C54 C59 117.88(14)
C55 C54 C47 123.27(13)
C59 C54 C47 118.83(13)
C54 C55 C56 120.95(16)
C54 C55 H55 119.5
C56 C55 H55 119.5
C57 C56 C55 120.37(17)
C57 C56 H56 119.8
C55 C56 H56 119.8
C58 C57 C56 119.48(16)
C58 C57 H57 120.3
C56 C57 H57 120.3
C57 C58 C59 119.98(16)
C57 C58 H58 120
C59 C58 H58 120
C58 C59 C54 121.31(16)
C58 C59 H59 119.3
C54 C59 H59 119.3
C63 C60 C62 109.04(15)
C63 C60 C61 108.24(15)
C62 C60 C61 108.39(15)
C63 C60 C44 111.77(13)
C62 C60 C44 109.08(13)
C61 C60 C44 110.26(12)
C60 C61 H61C 109.5
C60 C61 H61B 109.5
H61C C61 H61B 109.5
C60 C61 H61A 109.5
H61C C61 H61A 109.5
H61B C61 H61A 109.5
C60 C62 H62C 109.5
C60 C62 H62B 109.5
H62C C62 H62B 109.5
C60 C62 H62A 109.5
H62C C62 H62A 109.5
H62B C62 H62A 109.5
C60 C63 H63C 109.5
C60 C63 H63B 109.5
H63C C63 H63B 109.5
C60 C63 H63A 109.5
H63C C63 H63A 109.5
H63B C63 H63A 109.5
C71 C64 C46 112.72(12)
C71 C64 C65 111.98(12)
C46 C64 C65 112.24(12)
C71 C64 H64 106.5
C46 C64 H64 106.5
C65 C64 H64 106.5
C66 C65 C70 118.22(14)
C66 C65 C64 122.72(13)
C70 C65 C64 119.06(13)
C67 C66 C65 120.76(15)
C67 C66 H66 119.6
C65 C66 H66 119.6
C68 C67 C66 120.40(16)
C68 C67 H67 119.8
C66 C67 H67 119.8
C67 C68 C69 119.41(15)
C67 C68 H68 120.3
C69 C68 H68 120.3
C68 C69 C70 120.37(16)
C68 C69 H69 119.8
C70 C69 H69 119.8
C69 C70 C65 120.84(16)
C69 C70 H70 119.6
C65 C70 H70 119.6
C76 C71 C72 118.90(15)
C76 C71 C64 122.10(15)
C72 C71 C64 118.96(15)
C71 C72 C73 120.25(19)
C71 C72 H72 119.9
C73 C72 H72 119.9
C74 C73 C72 120.1(2)
C74 C73 H73 120
C72 C73 H73 120
C75 C74 C73 120.14(17)
C75 C74 H74 119.9
C73 C74 H74 119.9
C74 C75 C76 119.9(2)
C74 C75 H75 120
C76 C75 H75 120
C71 C76 C75 120.68(18)
C71 C76 H76 119.7
C75 C76 H76 119.7
C78 C77 C82 119.2(2)
C78 C77 C83 120.3(2)
C82 C77 C83 120.5(2)
C77 C78 C79 121.0(2)
C77 C78 H78 119.5
C79 C78 H78 119.5
C80 C79 C78 120.3(2)
C80 C79 H79 119.9
C78 C79 H79 119.9
C79 C80 C81 119.1(2)
C79 C80 H80 120.4
C81 C80 H80 120.4
C80 C81 C82 120.4(2)
C80 C81 H81 119.8
C82 C81 H81 119.8
C77 C82 C81 120.1(2)
C77 C82 H82 120
C81 C82 H82 120
C77 C83 H83C 109.5
C77 C83 H83B 109.5
H83C C83 H83B 109.5
C77 C83 H83A 109.5
H83C C83 H83A 109.5
H83B C83 H83A 109.5
C85 C84 H84C 109.5
C85 C84 H84B 109.5
H84C C84 H84B 109.5
C85 C84 H84A 109.5
H84C C84 H84A 109.5
H84B C84 H84A 109.5
C86 C85 C84 111.8(3)
C86 C85 H85B 109.3
C84 C85 H85B 109.3
C86 C85 H85A 109.3
C84 C85 H85A 109.3
H85B C85 H85A 107.9
C85 C86 C87 113.7(3)
C85 C86 H86B 108.8
C87 C86 H86B 108.8
C85 C86 H86A 108.8
C87 C86 H86A 108.8
H86B C86 H86A 107.7
C88 C87 C86 113.2(3)
C88 C87 H87B 108.9
C86 C87 H87B 108.9
C88 C87 H87A 108.9
C86 C87 H87A 108.9
H87B C87 H87A 107.8
C89A C88 C87 103.1(11)
C87 C88 C89 114.7(3)
C87 C88 H88A 108.6
C89 C88 H88A 108.6
C87 C88 H88B 108.6
C89 C88 H88B 108.6
H88A C88 H88B 107.6
C89A C88 H88C 111.1
C87 C88 H88C 111.2
C89A C88 H88D 111.2
C87 C88 H88D 111.2
H88C C88 H88D 109.1
C88 C89 H89A 109.5
C88 C89 H89B 109.5
H89A C89 H89B 109.5
C88 C89 H89C 109.5
H89A C89 H89C 109.5
H89B C89 H89C 109.5
C88 C89A H89D 109.5
C88 C89A H89E 109.5
H89D C89A H89E 109.5
C88 C89A H89F 109.5
H89D C89A H89F 109.5
H89E C89A H89F 109.5

loop_
_geom_bond_atom_site_label_1
_geom_bond_atom_site_label_2
_geom_bond_distance
Si1 O 1.6315(11)
Si1 N1 1.7318(13)
Si1 C37 1.8562(16)
Si1 C38 1.8584(16)
Si2 O 1.6388(11)
Si2 N2 1.7201(13)
Si2 C40 1.8536(15)
Si2 C39 1.8583(16)
N1 C1 1.4210(18)
N1 C7 1.5347(18)
N2 C41 1.4226(18)
N2 H2N 0.82(2)
C1 C6 1.384(2)
C1 C2 1.389(2)
C2 C3 1.367(2)
C2 C7 1.5410(19)
C3 C4 1.414(2)
C3 H3 0.95
C4 C5 1.401(2)
C4 C20 1.538(2)
C5 C6 1.411(2)
C5 H5 0.95
C6 C24 1.5251(19)
C7 C8 1.514(2)
C7 C14 1.522(2)
C8 C9 1.389(2)
C8 C13 1.392(2)
C9 C10 1.389(2)
C9 H9 0.95
C10 C11 1.380(3)
C10 H10 0.95
C11 C12 1.375(3)
C11 H11 0.95
C12 C13 1.391(3)
C12 H12 0.95
C13 H13 0.95
C14 C15 1.389(2)
C14 C19 1.397(2)
C15 C16 1.386(2)
C15 H15 0.95
C16 C17 1.392(3)
C16 H16 0.95
C17 C18 1.372(3)
C17 H17 0.95
C18 C19 1.393(2)
C18 H18 0.95
C19 H19 0.95
C20 C21 1.522(2)
C20 C22 1.537(2)
C20 C23 1.538(3)
C21 H21C 0.98
C21 H21B 0.98
C21 H21A 0.98
C22 H22C 0.98
C22 H22B 0.98
C22 H22A 0.98
C23 H23C 0.98
C23 H23B 0.98
C23 H23A 0.98
C24 C25 1.5275(19)
C24 C31 1.5278(19)
C24 H24 1
C25 C30 1.385(2)
C25 C26 1.390(2)
C26 C27 1.386(2)
C26 H26 0.95
C27 C28 1.381(3)
C27 H27 0.95
C28 C29 1.377(3)
C28 H28 0.95
C29 C30 1.393(2)
C29 H29 0.95
C30 H30 0.95
C31 C36 1.389(2)
C31 C32 1.400(2)
C32 C33 1.386(2)
C32 H32 0.95
C33 C34 1.391(3)
C33 H33 0.95
C34 C35 1.382(3)
C34 H34 0.95
C35 C36 1.395(2)
C35 H35 0.95
C36 H36 0.95
C37 H37C 0.98
C37 H37B 0.98
C37 H37A 0.98
C38 H38C 0.98
C38 H38B 0.98
C38 H38A 0.98
C39 H39C 0.98
C39 H39B 0.98
C39 H39A 0.98
C40 H40C 0.98
C40 H40B 0.98
C40 H40A 0.98
C41 C42 1.400(2)
C41 C46 1.4039(19)
C42 C43 1.395(2)
C42 C47 1.5219(18)
C43 C44 1.395(2)
C43 H43 0.95
C44 C45 1.394(2)
C44 C60 1.5349(19)
C45 C46 1.392(2)
C45 H45 0.95
C46 C64 1.5240(19)
C47 C48 1.526(2)
C47 C54 1.528(2)
C47 H47 1
C48 C53 1.383(2)
C48 C49 1.394(2)
C49 C50 1.382(3)
C49 H49 0.95
C50 C51 1.384(3)
C50 H50 0.95
C51 C52 1.373(3)
C51 H51 0.95
C52 C53 1.397(2)
C52 H52 0.95
C53 H53 0.95
C54 C55 1.389(2)
C54 C59 1.394(2)
C55 C56 1.392(2)
C55 H55 0.95
C56 C57 1.385(3)
C56 H56 0.95
C57 C58 1.379(3)
C57 H57 0.95
C58 C59 1.393(2)
C58 H58 0.95
C59 H59 0.95
C60 C63 1.525(2)
C60 C62 1.531(2)
C60 C61 1.534(2)
C61 H61C 0.98
C61 H61B 0.98
C61 H61A 0.98
C62 H62C 0.98
C62 H62B 0.98
C62 H62A 0.98
C63 H63C 0.98
C63 H63B 0.98
C63 H63A 0.98
C64 C71 1.520(2)
C64 C65 1.528(2)
C64 H64 1
C65 C66 1.393(2)
C65 C70 1.395(2)
C66 C67 1.390(2)
C66 H66 0.95
C67 C68 1.382(3)
C67 H67 0.95
C68 C69 1.383(3)
C68 H68 0.95
C69 C70 1.388(2)
C69 H69 0.95
C70 H70 0.95
C71 C76 1.389(2)
C71 C72 1.390(2)
C72 C73 1.397(3)
C72 H72 0.95
C73 C74 1.379(4)
C73 H73 0.95
C74 C75 1.378(3)
C74 H74 0.95
C75 C76 1.393(2)
C75 H75 0.95
C76 H76 0.95
C77 C78 1.378(3)
C77 C82 1.380(3)
C77 C83 1.524(3)
C78 C79 1.383(4)
C78 H78 0.95
C79 C80 1.378(4)
C79 H79 0.95
C80 C81 1.387(4)
C80 H80 0.95
C81 C82 1.394(4)
C81 H81 0.95
C82 H82 0.95
C83 H83C 0.98
C83 H83B 0.98
C83 H83A 0.98
C84 C85 1.524(4)
C84 H84C 0.98
C84 H84B 0.98
C84 H84A 0.98
C85 C86 1.496(4)
C85 H85B 0.99
C85 H85A 0.99
C86 C87 1.523(4)
C86 H86B 0.99
C86 H86A 0.99
C87 C88 1.492(4)
C87 H87B 0.99
C87 H87A 0.99
C88 C89A 1.391(13)
C88 C89 1.521(5)
C88 H88A 0.99
C88 H88B 0.99
C88 H88C 0.99
C88 H88D 0.99
C89 H89A 0.98
C89 H89B 0.98
C89 H89C 0.98
C89A H89D 0.98
C89A H89E 0.98
C89A H89F 0.98
